data_7242606
loop_
_publ_author_name
'Ruan, Zhong-Yu'
'Lu, Yong-Fang'
'Lv, Xi'
'Wu, Jian-Zhong'
'Ou, Yong-Cong'
'Cai, Yue-Peng'

_publ_section_title
;
 Synthesis of a Eu complex based on benzonitrile hydrolysis as the first
 luminescent probe for clinafloxacin
;
_journal_issue 19
_journal_name_full CrystEngComm
_journal_page_first 3602
_journal_page_last 3608
_journal_paper_doi 10.1039/D1CE00315A
_journal_volume 23
_journal_year 2021
_chemical_formula_sum 'C80 H54 Eu2 N8 O12'
_chemical_formula_weight 1623.29
_space_group_crystal_system monoclinic
_space_group_IT_number 14
_space_group_name_Hall '-P 2ybc'
_space_group_name_H-M_alt 'P 1 21/c 1'
_atom_sites_solution_hydrogens geom
_audit_creation_method SHELXL-2018/3
_audit_update_record
;
2021-02-24 deposited with the CCDC.	2021-04-05 downloaded from the CCDC.
;
_cell_angle_alpha 90
_cell_angle_beta 103.757(4)
_cell_angle_gamma 90
_cell_formula_units_Z 2
_cell_length_a 13.6055(5)
_cell_length_b 21.8372(8)
_cell_length_c 11.3040(4)
_cell_measurement_reflns_used 7613
_cell_measurement_temperature 150.00(10)
_cell_measurement_theta_max 29.0720
_cell_measurement_theta_min 2.6260
_cell_volume 3262.1(2)
_computing_cell_refinement 'CrysAlisPro 1.171.38.43f (Rigaku OD, 2015)'
_computing_data_collection 'CrysAlisPro 1.171.38.43f (Rigaku OD, 2015)'
_computing_data_reduction 'CrysAlisPro 1.171.38.43f (Rigaku OD, 2015)'
_computing_molecular_graphics 'ORTEP-3 (Farrugia, 2012)'
_computing_publication_material 'PLATON (Spek, 2020)'
_computing_structure_refinement 'SHELXL-2018/3 (Sheldrick, 2018)'
_computing_structure_solution 'SHELXL-2018/3 (Sheldrick, 2018)'
_diffrn_ambient_environment N~2~
_diffrn_ambient_temperature 150.00(10)
_diffrn_detector_area_resol_mean 5.2684
_diffrn_measured_fraction_theta_full 0.999
_diffrn_measured_fraction_theta_max 1.000
_diffrn_measurement_device_type 'SuperNova (Mo) X-ray Source'
_diffrn_measurement_method '\w scans'
_diffrn_radiation_type MoK\a
_diffrn_radiation_wavelength 0.71073
_diffrn_reflns_av_R_equivalents 0.0332
_diffrn_reflns_av_unetI/netI 0.0459
_diffrn_reflns_Laue_measured_fraction_full 0.999
_diffrn_reflns_Laue_measured_fraction_max 1.000
_diffrn_reflns_limit_h_max 12
_diffrn_reflns_limit_h_min -16
_diffrn_reflns_limit_k_max 26
_diffrn_reflns_limit_k_min -22
_diffrn_reflns_limit_l_max 13
_diffrn_reflns_limit_l_min -13
_diffrn_reflns_number 16165
_diffrn_reflns_point_group_measured_fraction_full 0.999
_diffrn_reflns_point_group_measured_fraction_max 1.000
_diffrn_reflns_theta_full 25.242
_diffrn_reflns_theta_max 25.500
_diffrn_reflns_theta_min 2.076
_diffrn_source 'micro-focus sealed X-ray tube'
_exptl_absorpt_coefficient_mu 1.980
_exptl_absorpt_correction_T_max 0.854
_exptl_absorpt_correction_T_min 0.789
_exptl_absorpt_correction_type multi-scan
_exptl_absorpt_process_details
;
CrysAlisPro 1.171.38.43f (Rigaku Oxford Diffraction, 2015)
Empirical absorption correction using spherical harmonics,
 implemented in SCALE3 ABSPACK scaling algorithm.
;
_exptl_crystal_colour yellow
_exptl_crystal_density_diffrn 1.653
_exptl_crystal_description block
_exptl_crystal_F_000 1624
_exptl_crystal_size_max 0.120
_exptl_crystal_size_mid 0.100
_exptl_crystal_size_min 0.080
_refine_diff_density_max 1.620
_refine_diff_density_min -0.489
_refine_diff_density_rms 0.097
_refine_ls_extinction_method none
_refine_ls_goodness_of_fit_ref 1.077
_refine_ls_hydrogen_treatment constr
_refine_ls_matrix_type full
_refine_ls_number_parameters 460
_refine_ls_number_reflns 6077
_refine_ls_number_restraints 0
_refine_ls_restrained_S_all 1.077
_refine_ls_R_factor_all 0.0395
_refine_ls_R_factor_gt 0.0314
_refine_ls_shift/su_max 0.001
_refine_ls_shift/su_mean 0.000
_refine_ls_structure_factor_coef Fsqd
_refine_ls_weighting_details 'w=1/[\s^2^(Fo^2^)+(0.0194P)^2^+2.8044P] where P=(Fo^2^+2Fc^2^)/3'
_refine_ls_weighting_scheme calc
_refine_ls_wR_factor_gt 0.0606
_refine_ls_wR_factor_ref 0.0642
_reflns_Friedel_coverage 0.000
_reflns_number_gt 5268
_reflns_number_total 6077
_reflns_threshold_expression 'I > 2\s(I)'
_cod_data_source_file d1ce00315a1.cif
_cod_data_source_block shelx
_cod_depositor_comments 'Adding full bibliography for 7242606.cif.'
_cod_original_sg_symbol_H-M 'P 21/c'
_cod_database_code 7242606
_shelx_shelxl_version_number 2018/3
_shelx_space_group_comment
;
The symmetry employed for this shelxl refinement is uniquely defined
by the following loop, which should always be used as a source of
symmetry information in preference to the above space-group names.
They are only intended as comments.
;
_shelx_estimated_absorpt_t_min 0.797
_shelx_estimated_absorpt_t_max 0.858

loop_
_space_group_symop_operation_xyz
'x, y, z'
'-x, y+1/2, -z+1/2'
'-x, -y, -z'
'x, -y-1/2, z-1/2'

loop_
_atom_site_label
_atom_site_type_symbol
_atom_site_fract_x
_atom_site_fract_y
_atom_site_fract_z
_atom_site_U_iso_or_equiv
_atom_site_adp_type
_atom_site_occupancy
_atom_site_site_symmetry_order
_atom_site_calc_flag
_atom_site_refinement_flags_posn
_atom_site_refinement_flags_adp
_atom_site_refinement_flags_occupancy
_atom_site_disorder_assembly
_atom_site_disorder_group
C1 C 0.3611(3) 0.10275(17) 0.3179(3) 0.0235(9) Uani 1 1 d . . . . .
H1 H 0.426637 0.112398 0.313097 0.028 Uiso 1 1 calc R U . . .
C2 C 0.3242(3) 0.12977(17) 0.4105(3) 0.0248(9) Uani 1 1 d . . . . .
H2 H 0.364252 0.156557 0.465460 0.030 Uiso 1 1 calc R U . . .
C3 C 0.2285(3) 0.11630(16) 0.4189(3) 0.0217(8) Uani 1 1 d . . . . .
H3 H 0.202458 0.134001 0.479737 0.026 Uiso 1 1 calc R U . . .
C4 C 0.1699(3) 0.07598(15) 0.3362(3) 0.0167(8) Uani 1 1 d . . . . .
C5 C 0.2132(2) 0.05006(15) 0.2461(3) 0.0154(7) Uani 1 1 d . . . . .
C6 C 0.1588(2) 0.00479(15) 0.1618(3) 0.0152(7) Uani 1 1 d . . . . .
C7 C 0.1570(3) -0.06173(15) 0.0018(3) 0.0186(8) Uani 1 1 d . . . . .
H7 H 0.187345 -0.076488 -0.058008 0.022 Uiso 1 1 calc R U . . .
C8 C 0.0649(2) -0.08691(15) 0.0101(3) 0.0175(8) Uani 1 1 d . . . . .
H8 H 0.036396 -0.119195 -0.040159 0.021 Uiso 1 1 calc R U . . .
C9 C 0.0172(3) -0.06325(16) 0.0934(3) 0.0195(8) Uani 1 1 d . . . . .
H9 H -0.045233 -0.078689 0.098881 0.023 Uiso 1 1 calc R U . . .
C10 C 0.0623(2) -0.01587(15) 0.1705(3) 0.0149(7) Uani 1 1 d . . . . .
C11 C 0.0192(2) 0.01400(15) 0.2579(3) 0.0156(7) Uani 1 1 d . . . . .
C12 C 0.0681(2) 0.05760(15) 0.3377(3) 0.0152(7) Uani 1 1 d . . . . .
C13 C -0.0763(3) 0.04553(15) 0.3777(3) 0.0156(8) Uani 1 1 d . . . . .
C14 C -0.1642(3) 0.04853(15) 0.4323(3) 0.0165(8) Uani 1 1 d . . . . .
C15 C -0.2524(3) 0.01565(16) 0.3819(3) 0.0191(8) Uani 1 1 d . . . . .
H15 H -0.257172 -0.006842 0.310852 0.023 Uiso 1 1 calc R U . . .
C16 C -0.3330(3) 0.01656(17) 0.4378(3) 0.0220(8) Uani 1 1 d . . . . .
H16 H -0.391772 -0.005122 0.403661 0.026 Uiso 1 1 calc R U . . .
C17 C -0.3264(3) 0.04931(16) 0.5431(3) 0.0222(8) Uani 1 1 d . . . . .
H17 H -0.379744 0.048961 0.581462 0.027 Uiso 1 1 calc R U . . .
C18 C -0.2398(3) 0.08287(17) 0.5918(3) 0.0245(9) Uani 1 1 d . . . . .
H18 H -0.235969 0.105793 0.662097 0.029 Uiso 1 1 calc R U . . .
C19 C -0.1593(3) 0.08264(16) 0.5371(3) 0.0205(8) Uani 1 1 d . . . . .
H19 H -0.101577 0.105393 0.570624 0.025 Uiso 1 1 calc R U . . .
C20 C 0.4888(3) -0.08100(15) 0.1707(3) 0.0166(8) Uani 1 1 d . . . . .
C21 C 0.5165(3) -0.14219(15) 0.2284(3) 0.0180(8) Uani 1 1 d . . . . .
C22 C 0.5907(3) -0.17833(18) 0.1983(4) 0.0387(11) Uani 1 1 d . . . . .
H22 H 0.622214 -0.165235 0.138211 0.046 Uiso 1 1 calc R U . . .
C23 C 0.6184(3) -0.23342(19) 0.2561(5) 0.0498(14) Uani 1 1 d . . . . .
H23 H 0.668879 -0.256839 0.235364 0.060 Uiso 1 1 calc R U . . .
C24 C 0.5722(3) -0.25411(17) 0.3444(4) 0.0346(10) Uani 1 1 d . . . . .
H24 H 0.591990 -0.290834 0.384664 0.042 Uiso 1 1 calc R U . . .
C25 C 0.4964(3) -0.21970(16) 0.3718(4) 0.0267(9) Uani 1 1 d . . . . .
H25 H 0.463582 -0.233791 0.429853 0.032 Uiso 1 1 calc R U . . .
C26 C 0.4682(3) -0.16460(16) 0.3148(3) 0.0228(8) Uani 1 1 d . . . . .
H26 H 0.416230 -0.142096 0.334326 0.027 Uiso 1 1 calc R U . . .
C27 C 0.2315(3) 0.11357(15) -0.0910(3) 0.0161(8) Uani 1 1 d . . . . .
C28 C 0.1646(2) 0.16086(15) -0.1651(3) 0.0172(8) Uani 1 1 d . . . . .
C29 C 0.1228(3) 0.15084(16) -0.2881(3) 0.0211(8) Uani 1 1 d . . . . .
H29 H 0.136567 0.114641 -0.324370 0.025 Uiso 1 1 calc R U . . .
C30 C 0.0605(3) 0.19468(18) -0.3571(4) 0.0304(10) Uani 1 1 d . . . . .
H30 H 0.033043 0.187995 -0.439569 0.036 Uiso 1 1 calc R U . . .
C31 C 0.0394(3) 0.24795(18) -0.3032(4) 0.0314(10) Uani 1 1 d . . . . .
H31 H -0.002114 0.277330 -0.349637 0.038 Uiso 1 1 calc R U . . .
C32 C 0.0797(3) 0.25815(17) -0.1804(4) 0.0327(10) Uani 1 1 d . . . . .
H32 H 0.064020 0.293928 -0.144171 0.039 Uiso 1 1 calc R U . . .
C33 C 0.1433(3) 0.21503(16) -0.1114(4) 0.0238(9) Uani 1 1 d . . . . .
H33 H 0.171693 0.222320 -0.029285 0.029 Uiso 1 1 calc R U . . .
C34 C 0.3972(2) -0.09142(15) -0.1456(3) 0.0147(7) Uani 1 1 d . . . . .
C35 C 0.3434(2) -0.14658(15) -0.2084(3) 0.0162(8) Uani 1 1 d . . . . .
C36 C 0.2771(3) -0.17918(16) -0.1555(4) 0.0254(9) Uani 1 1 d . . . . .
H36 H 0.265979 -0.166418 -0.081242 0.030 Uiso 1 1 calc R U . . .
C37 C 0.2270(3) -0.23087(17) -0.2128(4) 0.0350(11) Uani 1 1 d . . . . .
H37 H 0.183673 -0.252909 -0.176372 0.042 Uiso 1 1 calc R U . . .
C38 C 0.2423(3) -0.24906(18) -0.3240(4) 0.0387(11) Uani 1 1 d . . . . .
H38 H 0.208497 -0.283164 -0.363151 0.046 Uiso 1 1 calc R U . . .
C39 C 0.3073(3) -0.21682(17) -0.3769(4) 0.0316(10) Uani 1 1 d . . . . .
H39 H 0.316603 -0.228877 -0.452429 0.038 Uiso 1 1 calc R U . . .
C40 C 0.3591(3) -0.16659(16) -0.3187(3) 0.0230(8) Uani 1 1 d . . . . .
H40 H 0.404828 -0.146058 -0.353932 0.028 Uiso 1 1 calc R U . . .
N1 N 0.3088(2) 0.06433(12) 0.2368(3) 0.0160(6) Uani 1 1 d . . . . .
N2 N 0.2040(2) -0.01742(12) 0.0755(2) 0.0150(6) Uani 1 1 d . . . . .
N3 N 0.0090(2) 0.07736(13) 0.4135(3) 0.0187(7) Uani 1 1 d . . . . .
N4 N -0.0737(2) 0.00729(13) 0.2833(3) 0.0165(6) Uani 1 1 d . . . . .
H4 H -0.121531 -0.016595 0.246474 0.020 Uiso 1 1 calc R U . . .
O1 O 0.41635(18) -0.05243(10) 0.1960(2) 0.0213(6) Uani 1 1 d . . . . .
O2 O 0.53793(17) -0.05941(10) 0.0972(2) 0.0197(6) Uani 1 1 d . . . . .
O3 O 0.28696(17) 0.12718(10) 0.0116(2) 0.0188(5) Uani 1 1 d . . . . .
O4 O 0.23248(17) 0.05918(10) -0.1328(2) 0.0178(5) Uani 1 1 d . . . . .
O5 O 0.35173(17) -0.06006(10) -0.0814(2) 0.0178(5) Uani 1 1 d . . . . .
O6 O 0.48425(16) -0.07951(10) -0.1615(2) 0.0177(5) Uani 1 1 d . . . . .
Eu1 Eu 0.37324(2) 0.02713(2) 0.04758(2) 0.01304(6) Uani 1 1 d . . . . .

loop_
_atom_site_aniso_label
_atom_site_aniso_U_11
_atom_site_aniso_U_22
_atom_site_aniso_U_33
_atom_site_aniso_U_23
_atom_site_aniso_U_13
_atom_site_aniso_U_12
C1 0.0155(19) 0.030(2) 0.026(2) -0.0064(17) 0.0072(17) -0.0061(17)
C2 0.023(2) 0.030(2) 0.022(2) -0.0116(17) 0.0064(17) -0.0049(17)
C3 0.0191(19) 0.027(2) 0.021(2) -0.0043(17) 0.0092(16) 0.0023(17)
C4 0.0178(18) 0.0169(17) 0.0161(19) 0.0011(15) 0.0051(15) 0.0009(15)
C5 0.0148(17) 0.0167(17) 0.0156(19) 0.0026(15) 0.0055(15) 0.0036(15)
C6 0.0150(18) 0.0141(17) 0.0172(19) 0.0036(15) 0.0054(15) 0.0027(15)
C7 0.0174(18) 0.0207(19) 0.019(2) -0.0020(16) 0.0078(16) 0.0026(16)
C8 0.0173(18) 0.0168(18) 0.020(2) -0.0039(15) 0.0071(15) -0.0025(15)
C9 0.0132(18) 0.025(2) 0.021(2) 0.0002(16) 0.0058(15) -0.0039(16)
C10 0.0146(17) 0.0159(17) 0.0148(18) 0.0020(14) 0.0051(14) 0.0021(15)
C11 0.0141(17) 0.0213(19) 0.0118(18) 0.0014(15) 0.0039(14) 0.0026(15)
C12 0.0139(17) 0.0186(18) 0.0143(19) 0.0018(15) 0.0055(15) 0.0033(15)
C13 0.0177(18) 0.0190(18) 0.0116(18) 0.0018(15) 0.0067(15) 0.0043(15)
C14 0.0175(18) 0.0200(18) 0.0128(19) 0.0038(15) 0.0050(15) 0.0045(15)
C15 0.0218(19) 0.0222(19) 0.0149(19) -0.0028(15) 0.0072(15) 0.0005(16)
C16 0.0156(18) 0.028(2) 0.024(2) 0.0042(17) 0.0091(16) 0.0039(16)
C17 0.022(2) 0.0246(19) 0.024(2) 0.0064(17) 0.0144(17) 0.0090(17)
C18 0.032(2) 0.027(2) 0.017(2) -0.0006(17) 0.0095(17) 0.0091(18)
C19 0.0184(19) 0.0230(19) 0.020(2) -0.0018(16) 0.0043(16) 0.0018(16)
C20 0.0162(18) 0.0192(18) 0.0138(19) -0.0022(15) 0.0025(15) -0.0038(16)
C21 0.0172(18) 0.0164(18) 0.019(2) -0.0017(15) 0.0024(15) -0.0033(16)
C22 0.037(3) 0.025(2) 0.066(3) 0.008(2) 0.035(2) 0.004(2)
C23 0.040(3) 0.024(2) 0.096(4) 0.012(3) 0.039(3) 0.011(2)
C24 0.031(2) 0.020(2) 0.049(3) 0.010(2) 0.000(2) -0.0020(19)
C25 0.036(2) 0.0181(19) 0.027(2) 0.0011(17) 0.0091(19) -0.0043(18)
C26 0.024(2) 0.023(2) 0.024(2) -0.0019(17) 0.0117(17) 0.0012(17)
C27 0.0143(18) 0.0192(19) 0.018(2) -0.0007(15) 0.0104(16) -0.0024(15)
C28 0.0121(18) 0.0161(18) 0.023(2) 0.0012(16) 0.0040(15) -0.0010(15)
C29 0.0195(19) 0.0218(19) 0.023(2) 0.0010(16) 0.0079(17) -0.0021(16)
C30 0.029(2) 0.034(2) 0.026(2) 0.0051(19) 0.0019(19) -0.0022(19)
C31 0.028(2) 0.027(2) 0.035(3) 0.0126(19) -0.0001(19) 0.0029(18)
C32 0.034(2) 0.022(2) 0.043(3) -0.0028(19) 0.009(2) 0.0080(19)
C33 0.026(2) 0.023(2) 0.022(2) -0.0014(16) 0.0037(17) 0.0001(17)
C34 0.0162(18) 0.0173(18) 0.0099(18) 0.0016(14) 0.0016(15) 0.0000(15)
C35 0.0119(17) 0.0171(18) 0.019(2) 0.0012(15) 0.0021(15) 0.0035(15)
C36 0.025(2) 0.024(2) 0.031(2) -0.0018(18) 0.0137(18) 0.0001(17)
C37 0.028(2) 0.022(2) 0.057(3) -0.005(2) 0.013(2) -0.0120(19)
C38 0.035(3) 0.028(2) 0.049(3) -0.016(2) 0.002(2) -0.013(2)
C39 0.038(2) 0.031(2) 0.023(2) -0.0089(18) 0.0020(19) -0.003(2)
C40 0.023(2) 0.023(2) 0.024(2) -0.0003(17) 0.0064(17) 0.0008(17)
N1 0.0151(15) 0.0155(15) 0.0184(17) -0.0029(13) 0.0057(13) -0.0020(13)
N2 0.0140(15) 0.0176(15) 0.0138(16) -0.0013(12) 0.0040(12) 0.0024(12)
N3 0.0166(15) 0.0234(16) 0.0175(16) -0.0007(13) 0.0065(13) 0.0012(14)
N4 0.0120(15) 0.0228(16) 0.0170(16) -0.0045(13) 0.0081(12) -0.0031(13)
O1 0.0209(13) 0.0218(13) 0.0247(15) 0.0034(11) 0.0124(11) 0.0067(11)
O2 0.0221(13) 0.0212(13) 0.0182(14) -0.0003(11) 0.0092(11) -0.0046(11)
O3 0.0198(13) 0.0197(13) 0.0162(14) -0.0015(11) 0.0028(11) -0.0011(11)
O4 0.0172(13) 0.0172(13) 0.0187(14) -0.0016(10) 0.0037(10) -0.0001(11)
O5 0.0143(12) 0.0182(12) 0.0225(14) -0.0039(11) 0.0078(11) 0.0016(10)
O6 0.0127(12) 0.0220(13) 0.0195(14) -0.0049(11) 0.0064(10) -0.0019(11)
Eu1 0.01143(10) 0.01463(10) 0.01437(10) -0.00135(7) 0.00565(7) -0.00055(7)

loop_
_atom_type_symbol
_atom_type_description
_atom_type_scat_dispersion_real
_atom_type_scat_dispersion_imag
_atom_type_scat_source
C C 0.0030 0.0020 'International Tables Vol C Tables 4.2.6.8 and 6.1.1.4'
H H 0.0000 0.0000 'International Tables Vol C Tables 4.2.6.8 and 6.1.1.4'
N N 0.0060 0.0030 'International Tables Vol C Tables 4.2.6.8 and 6.1.1.4'
O O 0.0110 0.0060 'International Tables Vol C Tables 4.2.6.8 and 6.1.1.4'
Eu Eu -0.1580 3.6680 'International Tables Vol C Tables 4.2.6.8 and 6.1.1.4'

loop_
_geom_angle_atom_site_label_1
_geom_angle_atom_site_label_2
_geom_angle_atom_site_label_3
_geom_angle
_geom_angle_site_symmetry_1
_geom_angle_site_symmetry_3
_geom_angle_publ_flag
N1 C1 C2 124.0(3) . . ?
C3 C2 C1 118.9(3) . . ?
C2 C3 C4 119.7(3) . . ?
C3 C4 C5 118.0(3) . . ?
C3 C4 C12 124.5(3) . . ?
C5 C4 C12 117.5(3) . . ?
N1 C5 C4 122.2(3) . . ?
N1 C5 C6 116.9(3) . . ?
C4 C5 C6 120.9(3) . . ?
N2 C6 C10 121.4(3) . . ?
N2 C6 C5 117.9(3) . . ?
C10 C6 C5 120.7(3) . . ?
N2 C7 C8 123.4(3) . . ?
C9 C8 C7 118.6(3) . . ?
C8 C9 C10 120.0(3) . . ?
C9 C10 C6 118.1(3) . . ?
C9 C10 C11 125.5(3) . . ?
C6 C10 C11 116.4(3) . . ?
N4 C11 C12 105.4(3) . . ?
N4 C11 C10 130.6(3) . . ?
C12 C11 C10 124.0(3) . . ?
C11 C12 N3 111.3(3) . . ?
C11 C12 C4 120.2(3) . . ?
N3 C12 C4 128.5(3) . . ?
N3 C13 N4 112.1(3) . . ?
N3 C13 C14 125.9(3) . . ?
N4 C13 C14 122.0(3) . . ?
C19 C14 C15 119.1(3) . . ?
C19 C14 C13 120.2(3) . . ?
C15 C14 C13 120.7(3) . . ?
C16 C15 C14 120.0(3) . . ?
C17 C16 C15 120.4(3) . . ?
C16 C17 C18 119.6(3) . . ?
C19 C18 C17 120.7(3) . . ?
C18 C19 C14 120.1(3) . . ?
O1 C20 O2 121.8(3) . . ?
O1 C20 C21 118.3(3) . . ?
O2 C20 C21 119.9(3) . . ?
O1 C20 Eu1 50.17(17) . . ?
O2 C20 Eu1 72.76(18) . . ?
C21 C20 Eu1 163.4(2) . . ?
C22 C21 C26 117.8(3) . . ?
C22 C21 C20 121.6(3) . . ?
C26 C21 C20 120.6(3) . . ?
C23 C22 C21 120.9(4) . . ?
C24 C23 C22 120.7(4) . . ?
C25 C24 C23 118.8(4) . . ?
C24 C25 C26 121.0(4) . . ?
C25 C26 C21 120.8(3) . . ?
O3 C27 O4 120.2(3) . . ?
O3 C27 C28 120.3(3) . . ?
O4 C27 C28 119.5(3) . . ?
O3 C27 Eu1 58.48(17) . . ?
O4 C27 Eu1 61.85(17) . . ?
C28 C27 Eu1 175.7(2) . . ?
C29 C28 C33 119.5(3) . . ?
C29 C28 C27 120.1(3) . . ?
C33 C28 C27 120.3(3) . . ?
C28 C29 C30 120.2(3) . . ?
C31 C30 C29 119.9(4) . . ?
C30 C31 C32 120.4(4) . . ?
C31 C32 C33 120.0(4) . . ?
C32 C33 C28 119.9(4) . . ?
O5 C34 O6 125.0(3) . . ?
O5 C34 C35 117.2(3) . . ?
O6 C34 C35 117.8(3) . . ?
C40 C35 C36 118.7(3) . . ?
C40 C35 C34 121.1(3) . . ?
C36 C35 C34 120.2(3) . . ?
C35 C36 C37 120.6(4) . . ?
C38 C37 C36 119.6(4) . . ?
C39 C38 C37 120.1(4) . . ?
C38 C39 C40 120.5(4) . . ?
C39 C40 C35 120.6(4) . . ?
C1 N1 C5 117.3(3) . . ?
C1 N1 Eu1 122.2(2) . . ?
C5 N1 Eu1 120.0(2) . . ?
C7 N2 C6 118.3(3) . . ?
C7 N2 Eu1 120.3(2) . . ?
C6 N2 Eu1 121.4(2) . . ?
C13 N3 C12 104.1(3) . . ?
C13 N4 C11 107.2(3) . . ?
C20 O1 Eu1 106.0(2) . . ?
C20 O2 Eu1 175.3(2) . 3_655 ?
C20 O2 Eu1 82.27(19) . . ?
Eu1 O2 Eu1 99.89(8) 3_655 . ?
C27 O3 Eu1 95.7(2) . . ?
C27 O4 Eu1 91.8(2) . . ?
C34 O5 Eu1 141.5(2) . . ?
C34 O6 Eu1 134.3(2) . 3_655 ?
O6 Eu1 O2 75.12(8) 3_655 3_655 ?
O6 Eu1 O5 133.72(8) 3_655 . ?
O2 Eu1 O5 79.78(8) 3_655 . ?
O6 Eu1 O1 86.36(8) 3_655 . ?
O2 Eu1 O1 128.54(8) 3_655 . ?
O5 Eu1 O1 79.73(8) . . ?
O6 Eu1 O3 87.57(8) 3_655 . ?
O2 Eu1 O3 85.60(8) 3_655 . ?
O5 Eu1 O3 128.66(8) . . ?
O1 Eu1 O3 141.92(8) . . ?
O6 Eu1 O4 132.13(8) 3_655 . ?
O2 Eu1 O4 76.94(8) 3_655 . ?
O5 Eu1 O4 76.64(7) . . ?
O1 Eu1 O4 140.89(8) . . ?
O3 Eu1 O4 52.10(7) . . ?
O6 Eu1 N2 139.24(8) 3_655 . ?
O2 Eu1 N2 144.46(8) 3_655 . ?
O5 Eu1 N2 77.87(8) . . ?
O1 Eu1 N2 73.62(8) . . ?
O3 Eu1 N2 87.17(8) . . ?
O4 Eu1 N2 71.24(8) . . ?
O6 Eu1 N1 78.18(8) 3_655 . ?
O2 Eu1 N1 142.86(8) 3_655 . ?
O5 Eu1 N1 137.06(8) . . ?
O1 Eu1 N1 74.14(8) . . ?
O3 Eu1 N1 67.82(8) . . ?
O4 Eu1 N1 103.55(8) . . ?
N2 Eu1 N1 62.47(8) . . ?
O6 Eu1 C27 109.68(9) 3_655 . ?
O2 Eu1 C27 79.30(9) 3_655 . ?
O5 Eu1 C27 102.89(9) . . ?
O1 Eu1 C27 151.53(8) . . ?
O3 Eu1 C27 25.78(8) . . ?
O4 Eu1 C27 26.36(8) . . ?
N2 Eu1 C27 79.20(9) . . ?
N1 Eu1 C27 86.00(9) . . ?
O6 Eu1 O2 73.20(7) 3_655 . ?
O2 Eu1 O2 80.11(8) 3_655 . ?
O5 Eu1 O2 64.54(7) . . ?
O1 Eu1 O2 48.48(7) . . ?
O3 Eu1 O2 158.40(7) . . ?
O4 Eu1 O2 137.68(7) . . ?
N2 Eu1 O2 113.77(7) . . ?
N1 Eu1 O2 116.04(8) . . ?
C27 Eu1 O2 157.55(8) . . ?
O6 Eu1 C20 81.69(8) 3_655 . ?
O2 Eu1 C20 105.01(9) 3_655 . ?
O5 Eu1 C20 68.08(9) . . ?
O1 Eu1 C20 23.81(8) . . ?
O3 Eu1 C20 162.29(8) . . ?
O4 Eu1 C20 143.45(8) . . ?
N2 Eu1 C20 91.79(9) . . ?
N1 Eu1 C20 96.07(9) . . ?
C27 Eu1 C20 168.61(9) . . ?
O2 Eu1 C20 24.97(8) . . ?
O6 Eu1 Eu1 69.06(5) 3_655 3_655 ?
O2 Eu1 Eu1 44.83(6) 3_655 3_655 ?
O5 Eu1 Eu1 65.69(5) . 3_655 ?
O1 Eu1 Eu1 83.73(5) . 3_655 ?
O3 Eu1 Eu1 128.34(5) . 3_655 ?
O4 Eu1 Eu1 113.37(5) . 3_655 ?
N2 Eu1 Eu1 139.95(6) . 3_655 ?
N1 Eu1 Eu1 141.40(6) . 3_655 ?
C27 Eu1 Eu1 123.54(6) . 3_655 ?
O2 Eu1 Eu1 35.28(5) . 3_655 ?
C20 Eu1 Eu1 60.20(6) . 3_655 ?

loop_
_geom_bond_atom_site_label_1
_geom_bond_atom_site_label_2
_geom_bond_distance
_geom_bond_site_symmetry_2
_geom_bond_publ_flag
C1 N1 1.319(4) . ?
C1 C2 1.395(5) . ?
C2 C3 1.359(5) . ?
C3 C4 1.389(5) . ?
C4 C5 1.411(5) . ?
C4 C12 1.446(5) . ?
C5 N1 1.366(4) . ?
C5 C6 1.448(5) . ?
C6 N2 1.360(4) . ?
C6 C10 1.414(4) . ?
C7 N2 1.336(4) . ?
C7 C8 1.391(5) . ?
C8 C9 1.366(5) . ?
C9 C10 1.397(5) . ?
C10 C11 1.422(5) . ?
C11 N4 1.369(4) . ?
C11 C12 1.370(5) . ?
C12 N3 1.377(4) . ?
C13 N3 1.330(4) . ?
C13 N4 1.362(4) . ?
C13 C14 1.473(5) . ?
C14 C19 1.388(5) . ?
C14 C15 1.399(5) . ?
C15 C16 1.390(5) . ?
C16 C17 1.373(5) . ?
C17 C18 1.385(5) . ?
C18 C19 1.380(5) . ?
C20 O1 1.256(4) . ?
C20 O2 1.274(4) . ?
C20 C21 1.495(5) . ?
C20 Eu1 2.991(3) . ?
C21 C22 1.386(5) . ?
C21 C26 1.389(5) . ?
C22 C23 1.378(6) . ?
C23 C24 1.376(6) . ?
C24 C25 1.369(5) . ?
C25 C26 1.376(5) . ?
C27 O3 1.259(4) . ?
C27 O4 1.280(4) . ?
C27 C28 1.495(5) . ?
C27 Eu1 2.881(3) . ?
C28 C29 1.389(5) . ?
C28 C33 1.391(5) . ?
C29 C30 1.389(5) . ?
C30 C31 1.374(5) . ?
C31 C32 1.384(6) . ?
C32 C33 1.387(5) . ?
C34 O5 1.262(4) . ?
C34 O6 1.266(4) . ?
C34 C35 1.498(5) . ?
C35 C40 1.385(5) . ?
C35 C36 1.391(5) . ?
C36 C37 1.396(5) . ?
C37 C38 1.380(6) . ?
C38 C39 1.374(6) . ?
C39 C40 1.383(5) . ?
N1 Eu1 2.626(3) . ?
N2 Eu1 2.587(3) . ?
O1 Eu1 2.389(2) . ?
O2 Eu1 2.361(2) 3_655 ?
O2 Eu1 2.882(2) . ?
O3 Eu1 2.468(2) . ?
O4 Eu1 2.541(2) . ?
O5 Eu1 2.373(2) . ?
O6 Eu1 2.353(2) 3_655 ?
Eu1 Eu1 4.0276(3) 3_655 ?
